data_4513512
loop_
_publ_author_name
'Nath, Karabi'
'Husain, Ahmad'
'Dastidar, Parthasarathi'

_publ_section_title
;
 Metallogels and Silver Nanoparticles Generated from a Series of
 Transition Metal-Based Coordination Polymers Derived from a New
 Bis-pyridyl-bis-amide Ligand and Various Carboxylates
;
_journal_issue 9
_journal_name_full 'Crystal Growth &amp; Design'
_journal_page_first 4635
_journal_paper_doi 10.1021/acs.cgd.5b00911
_journal_volume 15
_journal_year 2015
_chemical_formula_sum 'C33 H27 Co N5 O9'
_chemical_formula_weight 696.52
_space_group_crystal_system triclinic
_space_group_IT_number 2
_space_group_name_Hall '-P 1'
_space_group_name_H-M_alt 'P -1'
_symmetry_space_group_name_Hall '-P 1'
_symmetry_space_group_name_H-M 'P -1'
_atom_sites_solution_hydrogens geom
_audit_creation_method SHELXL-2014/7
_cell_angle_alpha 93.392(5)
_cell_angle_beta 91.558(5)
_cell_angle_gamma 99.946(5)
_cell_formula_units_Z 2
_cell_length_a 9.1475(16)
_cell_length_b 10.0916(17)
_cell_length_c 17.097(3)
_cell_measurement_reflns_used 9770
_cell_measurement_temperature 296(2)
_cell_measurement_theta_max 25.83
_cell_measurement_theta_min 2.39
_cell_volume 1550.7(5)
_computing_cell_refinement 'Bruker SAINT'
_computing_data_collection 'Bruker APEX2'
_computing_data_reduction 'Bruker SAINT'
_computing_structure_refinement 'SHELXL-2014/7 (Sheldrick, 2014)'
_computing_structure_solution 'SHELXS-97 (Sheldrick 2008)'
_diffrn_ambient_temperature 296(2)
_diffrn_measured_fraction_theta_full 0.997
_diffrn_measured_fraction_theta_max 0.996
_diffrn_measurement_device_type 'Bruker APEX-II CCD'
_diffrn_measurement_method '\f and \w scans'
_diffrn_radiation_type MoK\a
_diffrn_radiation_wavelength 0.71073
_diffrn_reflns_av_R_equivalents 0.0574
_diffrn_reflns_av_unetI/netI 0.0303
_diffrn_reflns_laue_measured_fraction_full 0.997
_diffrn_reflns_laue_measured_fraction_max 0.996
_diffrn_reflns_limit_h_max 11
_diffrn_reflns_limit_h_min -11
_diffrn_reflns_limit_k_max 12
_diffrn_reflns_limit_k_min -12
_diffrn_reflns_limit_l_max 20
_diffrn_reflns_limit_l_min 0
_diffrn_reflns_number 5862
_diffrn_reflns_point_group_measured_fraction_full 0.997
_diffrn_reflns_point_group_measured_fraction_max 0.996
_diffrn_reflns_theta_full 25.242
_diffrn_reflns_theta_max 25.681
_diffrn_reflns_theta_min 2.053
_exptl_absorpt_coefficient_mu 0.619
_exptl_absorpt_correction_type multi-scan
_exptl_absorpt_process_details sadabs
_exptl_crystal_colour pink
_exptl_crystal_density_diffrn 1.492
_exptl_crystal_description plate
_exptl_crystal_F_000 718
_exptl_crystal_size_max 0.300
_exptl_crystal_size_mid 0.250
_exptl_crystal_size_min 0.100
_exptl_transmission_factor_max 0.745316
_exptl_transmission_factor_min 0.596151
_refine_diff_density_max 1.756
_refine_diff_density_min -1.152
_refine_diff_density_rms 0.171
_refine_ls_extinction_method none
_refine_ls_goodness_of_fit_ref 1.042
_refine_ls_hydrogen_treatment constr
_refine_ls_matrix_type full
_refine_ls_number_parameters 444
_refine_ls_number_reflns 5862
_refine_ls_number_restraints 407
_refine_ls_restrained_S_all 1.017
_refine_ls_R_factor_all 0.0908
_refine_ls_R_factor_gt 0.0789
_refine_ls_shift/su_max 0.001
_refine_ls_shift/su_mean 0.000
_refine_ls_structure_factor_coef Fsqd
_refine_ls_weighting_details 'w=1/[\s^2^(Fo^2^)+(0.1216P)^2^+7.9268P] where P=(Fo^2^+2Fc^2^)/3'
_refine_ls_weighting_scheme calc
_refine_ls_wR_factor_gt 0.2105
_refine_ls_wR_factor_ref 0.2240
_reflns_Friedel_coverage 0.000
_reflns_number_gt 5084
_reflns_number_total 5862
_reflns_threshold_expression 'I > 2\s(I)'
_cod_data_source_file cg5b00911_si_002.cif
_cod_data_source_block CP4
_cod_depositor_comments 'Adding full bibliography for 4513508--4513516.cif.'
_cod_database_code 4513512
_shelx_shelxl_version_number 2014/7
_shelx_space_group_comment
;
The symmetry employed for this shelxl refinement is uniquely defined
by the following loop, which should always be used as a source of
symmetry information in preference to the above space-group names.
They are only intended as comments.
;
_shelx_estimated_absorpt_t_min 0.836
_shelx_estimated_absorpt_t_max 0.941

loop_
_space_group_symop_operation_xyz
'x, y, z'
'-x, -y, -z'

loop_
_atom_site_label
_atom_site_type_symbol
_atom_site_fract_x
_atom_site_fract_y
_atom_site_fract_z
_atom_site_U_iso_or_equiv
_atom_site_adp_type
_atom_site_occupancy
_atom_site_site_symmetry_order
_atom_site_calc_flag
_atom_site_refinement_flags_posn
_atom_site_refinement_flags_adp
_atom_site_refinement_flags_occupancy
_atom_site_disorder_assembly
_atom_site_disorder_group
C1 C 0.3164(5) 0.8436(4) 0.9425(2) 0.0148(8) Uani 1 1 d . U . . .
C2 C 0.2177(5) 0.7079(4) 0.9279(2) 0.0142(8) Uani 1 1 d . U . . .
C3 C 0.0687(5) 0.6979(4) 0.9037(3) 0.0214(9) Uani 1 1 d . U . . .
H3 H 0.0302 0.7756 0.8953 0.026 Uiso 1 1 calc R U . . .
C4 C -0.0224(5) 0.5722(4) 0.8921(3) 0.0260(10) Uani 1 1 d . U . . .
H4 H -0.1213 0.5662 0.8760 0.031 Uiso 1 1 calc R U . . .
C5 C 0.0343(5) 0.4560(4) 0.9047(3) 0.0258(10) Uani 1 1 d . U . . .
H5 H -0.0266 0.3722 0.8963 0.031 Uiso 1 1 calc R U . . .
C6 C 0.1817(5) 0.4641(4) 0.9297(3) 0.0172(8) Uani 1 1 d . U . . .
C7 C 0.2744(5) 0.5900(4) 0.9406(2) 0.0146(8) Uani 1 1 d . U . . .
H7 H 0.3735 0.5955 0.9562 0.018 Uiso 1 1 calc R U . . .
C8 C 0.2446(5) 0.3397(4) 0.9451(3) 0.0183(9) Uani 1 1 d . U . . .
C9 C 0.8585(5) 0.9926(4) 0.9067(3) 0.0229(9) Uani 1 1 d . U . . .
H9 H 0.8925 1.0545 0.9485 0.027 Uiso 1 1 calc R U . . .
C10 C 0.9209(6) 1.0114(5) 0.8343(3) 0.0288(11) Uani 1 1 d . U . . .
H10 H 0.9942 1.0856 0.8275 0.035 Uiso 1 1 calc R U . . .
C11 C 0.8727(6) 0.9183(5) 0.7721(3) 0.0302(11) Uani 1 1 d . U . . .
H11 H 0.9106 0.9308 0.7226 0.036 Uiso 1 1 calc R U . . .
C12 C 0.7664(5) 0.8055(5) 0.7847(3) 0.0243(10) Uani 1 1 d . U . . .
C13 C 0.7057(5) 0.7957(4) 0.8584(3) 0.0203(9) Uani 1 1 d . U . . .
H13 H 0.6314 0.7228 0.8663 0.024 Uiso 1 1 calc R U . . .
C14 C 0.8080(6) 0.6539(6) 0.6737(3) 0.0383(13) Uani 1 1 d . U . . .
C15 C 0.7409(7) 0.5371(7) 0.6171(4) 0.0447(15) Uani 1 1 d . U . . .
C16 C 0.8477(9) 0.4742(9) 0.5737(5) 0.072(2) Uani 1 1 d . U . . .
H16 H 0.9488 0.5064 0.5819 0.087 Uiso 1 1 calc R U . . .
C17 C 0.7994(9) 0.3675(9) 0.5207(5) 0.075(3) Uani 1 1 d . U . . .
H17 H 0.8683 0.3270 0.4934 0.090 Uiso 1 1 calc R U . . .
C18 C 0.6445(8) 0.3179(8) 0.5069(4) 0.058(2) Uani 1 1 d . U . . .
C19 C 0.5911(8) 0.2101(8) 0.4504(4) 0.065(2) Uani 1 1 d . U . . .
H19 H 0.6585 0.1788 0.4173 0.078 Uiso 1 1 calc R U . . .
C20 C 0.4502(6) 0.1526(5) 0.4429(3) 0.0316(11) Uani 1 1 d . U . . .
C21 C 0.3425(8) 0.2117(7) 0.4884(4) 0.0553(17) Uani 1 1 d . U . . .
H21 H 0.2416 0.1782 0.4806 0.066 Uiso 1 1 calc R U . . .
C22 C 0.3899(8) 0.3166(8) 0.5428(4) 0.0566(18) Uani 1 1 d . U . . .
H22 H 0.3212 0.3555 0.5713 0.068 Uiso 1 1 calc R U . . .
C23 C 0.5477(6) 0.3668(5) 0.5557(3) 0.0345(12) Uani 1 1 d . U . . .
C24 C 0.6012(7) 0.4775(6) 0.6112(3) 0.0392(13) Uani 1 1 d . U . . .
H24 H 0.5340 0.5087 0.6445 0.047 Uiso 1 1 calc R U . . .
C25 C 0.3887(6) 0.0375(5) 0.3840(3) 0.0324(11) Uani 1 1 d . U . . .
C26 C 0.5271(6) -0.0704(5) 0.1944(3) 0.0283(10) Uani 1 1 d . U . . .
H26 H 0.5975 0.0075 0.1918 0.034 Uiso 1 1 calc R U . . .
C27 C 0.4440(6) -0.0854(5) 0.2616(3) 0.0308(11) Uani 1 1 d . U . . .
C28 C 0.3385(6) -0.2020(5) 0.2663(3) 0.0328(11) Uani 1 1 d . U . . .
H28 H 0.2817 -0.2159 0.3103 0.039 Uiso 1 1 calc R U . . .
C29 C 0.3212(6) -0.2970(5) 0.2027(3) 0.0312(11) Uani 1 1 d . U . . .
H29 H 0.2516 -0.3757 0.2038 0.037 Uiso 1 1 calc R U . . .
C30 C 0.4071(5) -0.2748(5) 0.1380(3) 0.0263(10) Uani 1 1 d . U . . .
H30 H 0.3933 -0.3394 0.0961 0.032 Uiso 1 1 calc R U . . .
Co1 Co 0.63974(6) 0.86361(5) 1.02881(3) 0.0165(2) Uani 1 1 d . U . . .
N1 N 0.7498(4) 0.8874(4) 0.9189(2) 0.0199(8) Uani 1 1 d . U . . .
N2 N 0.7165(5) 0.7012(4) 0.7251(2) 0.0267(9) Uani 1 1 d . U . . .
H2 H 0.6236 0.6666 0.7218 0.032 Uiso 1 1 calc R U . . .
N3 N 0.4765(5) 0.0176(5) 0.3226(3) 0.0404(12) Uani 1 1 d . U . . .
H3A H 0.5591 0.0727 0.3208 0.049 Uiso 1 1 calc R U . . .
N4 N 0.5106(4) -0.1624(4) 0.1333(2) 0.0228(8) Uani 1 1 d . U . . .
O1 O 0.2590(3) 0.9473(3) 0.93206(19) 0.0203(7) Uani 1 1 d . U . . .
O2 O 0.4489(3) 0.8472(3) 0.9638(2) 0.0237(7) Uani 1 1 d . U . . .
O3 O 0.3642(3) 0.3511(3) 0.98587(18) 0.0199(7) Uani 1 1 d . U . . .
O4 O 0.1787(4) 0.2257(3) 0.9171(2) 0.0269(8) Uani 1 1 d . U . . .
O5 O 0.9408(5) 0.7002(5) 0.6725(3) 0.0630(15) Uani 1 1 d . U . . .
O6 O 0.2659(5) -0.0304(4) 0.3917(2) 0.0434(10) Uani 1 1 d . U . . .
C31 C 0.320(2) 0.368(3) 0.7549(8) 0.260(10) Uani 1 1 d D U . . .
H31A H 0.3912 0.3558 0.7162 0.390 Uiso 1 1 calc R U . . .
H31B H 0.2612 0.2825 0.7643 0.390 Uiso 1 1 calc R U . . .
H31C H 0.3705 0.4076 0.8028 0.390 Uiso 1 1 calc R U . . .
C32 C 0.0887(18) 0.381(2) 0.7120(9) 0.199(8) Uani 1 1 d D U . . .
H32A H 0.0288 0.3890 0.7567 0.299 Uiso 1 1 calc R U . . .
H32B H 0.0928 0.2877 0.6997 0.299 Uiso 1 1 calc R U . . .
H32C H 0.0458 0.4174 0.6680 0.299 Uiso 1 1 calc R U . . .
C33 C 0.2790(16) 0.5940(17) 0.7260(8) 0.141(5) Uani 1 1 d D U . . .
H33 H 0.2167 0.6527 0.7114 0.169 Uiso 1 1 calc R U . . .
N5 N 0.2298(11) 0.4510(14) 0.7286(5) 0.114(3) Uani 1 1 d D U . . .
O7 O 0.4016(8) 0.6289(15) 0.7436(5) 0.180(6) Uani 1 1 d . U . . .
O8B O 0.7592(18) 0.1822(18) 0.2755(10) 0.074(6) Uani 0.349(13) 1 d . U P A 2
O8A O 0.8075(9) 0.0877(9) 0.3251(6) 0.079(4) Uani 0.651(13) 1 d . U P A 1
O9A O 0.042(3) 0.062(2) 0.5824(14) 0.200(9) Uiso 0.651(13) 1 d . U P A 1
O9B O 0.037(4) -0.063(4) 0.514(2) 0.178(15) Uiso 0.349(13) 1 d . U P A 2

loop_
_atom_site_aniso_label
_atom_site_aniso_U_11
_atom_site_aniso_U_22
_atom_site_aniso_U_33
_atom_site_aniso_U_23
_atom_site_aniso_U_13
_atom_site_aniso_U_12
C1 0.018(2) 0.0122(19) 0.0131(19) -0.0020(15) -0.0012(15) 0.0014(15)
C2 0.016(2) 0.0074(18) 0.0171(19) -0.0023(15) -0.0013(16) -0.0020(15)
C3 0.020(2) 0.011(2) 0.033(2) -0.0012(17) -0.0063(18) 0.0034(16)
C4 0.018(2) 0.014(2) 0.045(3) -0.0032(19) -0.012(2) 0.0014(17)
C5 0.020(2) 0.010(2) 0.043(3) -0.0022(19) -0.009(2) -0.0047(16)
C6 0.020(2) 0.0095(19) 0.022(2) -0.0015(15) -0.0034(17) 0.0012(16)
C7 0.015(2) 0.0124(19) 0.0152(19) -0.0027(15) -0.0017(15) 0.0007(15)
C8 0.020(2) 0.0102(19) 0.024(2) -0.0023(16) -0.0025(17) 0.0009(16)
C9 0.024(2) 0.013(2) 0.030(2) -0.0041(17) -0.0082(18) 0.0001(17)
C10 0.030(3) 0.017(2) 0.035(3) -0.0021(19) -0.001(2) -0.0041(19)
C11 0.039(3) 0.022(2) 0.027(2) 0.0008(19) 0.000(2) 0.000(2)
C12 0.028(2) 0.020(2) 0.023(2) -0.0048(17) -0.0065(19) 0.0027(18)
C13 0.019(2) 0.012(2) 0.028(2) -0.0025(16) -0.0047(17) -0.0013(16)
C14 0.031(3) 0.038(3) 0.040(3) -0.016(2) 0.001(2) -0.004(2)
C15 0.033(3) 0.051(4) 0.041(3) -0.024(3) 0.012(2) -0.012(2)
C16 0.046(4) 0.074(5) 0.085(6) -0.043(4) 0.006(4) -0.004(4)
C17 0.047(4) 0.085(6) 0.084(6) -0.048(5) 0.003(4) 0.006(4)
C18 0.046(3) 0.065(4) 0.050(4) -0.036(3) 0.017(3) -0.017(3)
C19 0.050(4) 0.071(5) 0.058(4) -0.042(4) 0.022(3) -0.017(3)
C20 0.037(3) 0.030(3) 0.024(2) -0.0044(19) 0.001(2) -0.002(2)
C21 0.052(4) 0.055(4) 0.049(4) -0.015(3) 0.009(3) -0.013(3)
C22 0.055(4) 0.058(4) 0.050(4) -0.018(3) 0.009(3) -0.004(3)
C23 0.043(3) 0.030(3) 0.026(3) -0.007(2) 0.005(2) -0.005(2)
C24 0.045(3) 0.037(3) 0.028(3) -0.013(2) 0.014(2) -0.010(2)
C25 0.035(3) 0.029(3) 0.029(3) -0.005(2) 0.001(2) -0.002(2)
C26 0.027(3) 0.019(2) 0.035(3) -0.0062(19) -0.002(2) -0.0050(18)
C27 0.030(3) 0.027(3) 0.031(3) -0.010(2) 0.001(2) -0.005(2)
C28 0.030(3) 0.031(3) 0.032(3) -0.009(2) 0.002(2) -0.006(2)
C29 0.028(3) 0.024(3) 0.035(3) -0.006(2) -0.001(2) -0.008(2)
C30 0.028(2) 0.020(2) 0.028(2) -0.0044(18) -0.0056(19) -0.0015(18)
Co1 0.0171(3) 0.0067(3) 0.0240(3) -0.0032(2) -0.0059(2) -0.0005(2)
N1 0.0208(19) 0.0112(17) 0.0269(19) -0.0048(14) -0.0079(15) 0.0040(14)
N2 0.026(2) 0.027(2) 0.023(2) -0.0077(16) -0.0019(16) -0.0033(16)
N3 0.040(3) 0.034(2) 0.037(2) -0.018(2) 0.008(2) -0.018(2)
N4 0.023(2) 0.0161(19) 0.028(2) -0.0046(15) -0.0049(16) 0.0008(15)
O1 0.0211(16) 0.0069(14) 0.0314(17) -0.0014(12) -0.0069(13) 0.0003(11)
O2 0.0187(16) 0.0123(15) 0.0378(19) -0.0011(13) -0.0111(14) -0.0009(12)
O3 0.0195(16) 0.0107(14) 0.0285(17) -0.0012(12) -0.0080(13) 0.0024(11)
O4 0.0274(18) 0.0064(14) 0.045(2) -0.0051(13) -0.0166(15) 0.0014(12)
O5 0.029(2) 0.063(3) 0.085(4) -0.047(3) 0.009(2) -0.011(2)
O6 0.040(2) 0.043(2) 0.039(2) -0.0143(18) 0.0057(18) -0.0096(18)
C31 0.323(18) 0.50(2) 0.072(8) 0.110(13) 0.100(10) 0.34(2)
C32 0.150(11) 0.30(2) 0.104(11) -0.053(13) 0.015(10) -0.068(12)
C33 0.086(7) 0.224(11) 0.094(9) -0.030(10) 0.027(7) -0.016(9)
N5 0.080(5) 0.206(9) 0.073(5) 0.040(7) 0.033(5) 0.061(5)
O7 0.046(4) 0.389(15) 0.076(5) -0.105(7) 0.013(4) -0.006(6)
O8B 0.062(10) 0.071(11) 0.073(10) 0.005(8) -0.013(8) -0.029(8)
O8A 0.046(5) 0.068(6) 0.113(8) -0.024(5) 0.020(5) -0.005(4)

loop_
_atom_type_symbol
_atom_type_description
_atom_type_scat_dispersion_real
_atom_type_scat_dispersion_imag
_atom_type_scat_source
C C 0.0033 0.0016 'International Tables Vol C Tables 4.2.6.8 and 6.1.1.4'
H H 0.0000 0.0000 'International Tables Vol C Tables 4.2.6.8 and 6.1.1.4'
Co Co 0.3494 0.9721 'International Tables Vol C Tables 4.2.6.8 and 6.1.1.4'
N N 0.0061 0.0033 'International Tables Vol C Tables 4.2.6.8 and 6.1.1.4'
O O 0.0106 0.0060 'International Tables Vol C Tables 4.2.6.8 and 6.1.1.4'

loop_
_geom_angle_atom_site_label_1
_geom_angle_atom_site_label_2
_geom_angle_atom_site_label_3
_geom_angle
_geom_angle_site_symmetry_1
_geom_angle_site_symmetry_3
O2 C1 O1 124.2(4) . .
O2 C1 C2 118.3(4) . .
O1 C1 C2 117.5(4) . .
C3 C2 C7 119.3(4) . .
C3 C2 C1 120.8(4) . .
C7 C2 C1 119.9(4) . .
C4 C3 C2 120.3(4) . .
C4 C3 H3 119.8 . .
C2 C3 H3 119.8 . .
C5 C4 C3 120.1(4) . .
C5 C4 H4 119.9 . .
C3 C4 H4 119.9 . .
C4 C5 C6 120.4(4) . .
C4 C5 H5 119.8 . .
C6 C5 H5 119.8 . .
C5 C6 C7 119.9(4) . .
C5 C6 C8 121.2(4) . .
C7 C6 C8 118.9(4) . .
C6 C7 C2 120.0(4) . .
C6 C7 H7 120.0 . .
C2 C7 H7 120.0 . .
O4 C8 O3 120.8(4) . .
O4 C8 C6 120.1(4) . .
O3 C8 C6 119.2(4) . .
N1 C9 C10 122.4(4) . .
N1 C9 H9 118.8 . .
C10 C9 H9 118.8 . .
C11 C10 C9 119.2(4) . .
C11 C10 H10 120.4 . .
C9 C10 H10 120.4 . .
C10 C11 C12 119.1(5) . .
C10 C11 H11 120.5 . .
C12 C11 H11 120.5 . .
C11 C12 C13 118.3(4) . .
C11 C12 N2 122.8(4) . .
C13 C12 N2 118.9(4) . .
N1 C13 C12 123.0(4) . .
N1 C13 H13 118.5 . .
C12 C13 H13 118.5 . .
O5 C14 N2 122.8(5) . .
O5 C14 C15 119.9(5) . .
N2 C14 C15 117.3(5) . .
C24 C15 C16 117.6(6) . .
C24 C15 C14 126.8(5) . .
C16 C15 C14 114.9(5) . .
C17 C16 C15 120.0(7) . .
C17 C16 H16 120.0 . .
C15 C16 H16 120.0 . .
C16 C17 C18 120.7(7) . .
C16 C17 H17 119.7 . .
C18 C17 H17 119.7 . .
C23 C18 C19 119.8(6) . .
C23 C18 C17 117.9(6) . .
C19 C18 C17 121.8(6) . .
C20 C19 C18 122.8(6) . .
C20 C19 H19 118.6 . .
C18 C19 H19 118.6 . .
C19 C20 C21 118.4(5) . .
C19 C20 C25 124.6(5) . .
C21 C20 C25 116.7(5) . .
C22 C21 C20 120.0(6) . .
C22 C21 H21 120.0 . .
C20 C21 H21 120.0 . .
C21 C22 C23 119.7(6) . .
C21 C22 H22 120.2 . .
C23 C22 H22 120.2 . .
C18 C23 C24 119.7(5) . .
C18 C23 C22 118.6(5) . .
C24 C23 C22 121.2(5) . .
C15 C24 C23 122.9(5) . .
C15 C24 H24 118.6 . .
C23 C24 H24 118.6 . .
O6 C25 N3 123.5(5) . .
O6 C25 C20 120.6(5) . .
N3 C25 C20 115.9(5) . .
N4 C26 C27 123.5(4) . .
N4 C26 H26 118.3 . .
C27 C26 H26 118.3 . .
C28 C27 C26 118.7(5) . .
C28 C27 N3 123.8(5) . .
C26 C27 N3 117.4(4) . .
C27 C28 C29 117.7(5) . .
C27 C28 H28 121.1 . .
C29 C28 H28 121.1 . .
C30 C29 C28 120.3(5) . .
C30 C29 H29 119.9 . .
C28 C29 H29 119.9 . .
N4 C30 C29 122.4(4) . .
N4 C30 H30 118.8 . .
C29 C30 H30 118.8 . .
O2 Co1 O1 117.22(12) . 2_677
O2 Co1 O3 91.46(12) . 2_667
O1 Co1 O3 151.16(12) 2_677 2_667
O2 Co1 N1 85.67(14) . .
O1 Co1 N1 90.07(14) 2_677 .
O3 Co1 N1 89.23(13) 2_667 .
O2 Co1 N4 89.25(14) . 1_566
O1 Co1 N4 92.39(14) 2_677 1_566
O3 Co1 N4 90.76(13) 2_667 1_566
N1 Co1 N4 174.92(14) . 1_566
O2 Co1 O4 151.60(12) . 2_667
O1 Co1 O4 91.11(12) 2_677 2_667
O3 Co1 O4 60.14(11) 2_667 2_667
N1 Co1 O4 92.93(14) . 2_667
N4 Co1 O4 91.47(14) 1_566 2_667
C13 N1 C9 117.9(4) . .
C13 N1 Co1 119.0(3) . .
C9 N1 Co1 123.1(3) . .
C14 N2 C12 123.2(4) . .
C14 N2 H2 118.4 . .
C12 N2 H2 118.4 . .
C25 N3 C27 126.0(4) . .
C25 N3 H3A 117.0 . .
C27 N3 H3A 117.0 . .
C26 N4 C30 117.4(4) . .
C26 N4 Co1 122.9(3) . 1_544
C30 N4 Co1 119.7(3) . 1_544
C1 O1 Co1 122.5(3) . 2_677
C1 O2 Co1 163.5(3) . .
C8 O3 Co1 91.0(2) . 2_667
C8 O4 Co1 88.1(3) . 2_667
N5 C31 H31A 109.5 . .
N5 C31 H31B 109.5 . .
H31A C31 H31B 109.5 . .
N5 C31 H31C 109.5 . .
H31A C31 H31C 109.5 . .
H31B C31 H31C 109.5 . .
N5 C32 H32A 109.5 . .
N5 C32 H32B 109.5 . .
H32A C32 H32B 109.5 . .
N5 C32 H32C 109.5 . .
H32A C32 H32C 109.5 . .
H32B C32 H32C 109.5 . .
O7 C33 N5 113.9(18) . .
O7 C33 H33 123.0 . .
N5 C33 H33 123.0 . .
C31 N5 C32 110.7(18) . .
C31 N5 C33 122.2(17) . .
C32 N5 C33 126.9(14) . .

loop_
_geom_bond_atom_site_label_1
_geom_bond_atom_site_label_2
_geom_bond_distance
_geom_bond_site_symmetry_2
C1 O2 1.250(5) .
C1 O1 1.268(5) .
C1 C2 1.508(5) .
C2 C3 1.398(6) .
C2 C7 1.403(6) .
C3 C4 1.392(6) .
C3 H3 0.9300 .
C4 C5 1.387(6) .
C4 H4 0.9300 .
C5 C6 1.391(6) .
C5 H5 0.9300 .
C6 C7 1.399(6) .
C6 C8 1.502(6) .
C7 H7 0.9300 .
C8 O4 1.263(5) .
C8 O3 1.266(5) .
C9 N1 1.353(6) .
C9 C10 1.388(7) .
C9 H9 0.9300 .
C10 C11 1.387(7) .
C10 H10 0.9300 .
C11 C12 1.395(7) .
C11 H11 0.9300 .
C12 C13 1.393(7) .
C12 N2 1.426(6) .
C13 N1 1.351(6) .
C13 H13 0.9300 .
C14 O5 1.225(7) .
C14 N2 1.353(7) .
C14 C15 1.512(7) .
C15 C24 1.314(8) .
C15 C16 1.451(10) .
C16 C17 1.370(10) .
C16 H16 0.9300 .
C17 C18 1.428(10) .
C17 H17 0.9300 .
C18 C23 1.365(9) .
C18 C19 1.422(8) .
C19 C20 1.319(9) .
C19 H19 0.9300 .
C20 C21 1.457(9) .
C20 C25 1.511(7) .
C21 C22 1.369(9) .
C21 H21 0.9300 .
C22 C23 1.452(9) .
C22 H22 0.9300 .
C23 C24 1.431(7) .
C24 H24 0.9300 .
C25 O6 1.225(7) .
C25 N3 1.366(7) .
C26 N4 1.344(6) .
C26 C27 1.396(8) .
C26 H26 0.9300 .
C27 C28 1.395(7) .
C27 N3 1.415(6) .
C28 C29 1.393(7) .
C28 H28 0.9300 .
C29 C30 1.381(8) .
C29 H29 0.9300 .
C30 N4 1.354(6) .
C30 H30 0.9300 .
Co1 O2 2.021(3) .
Co1 O1 2.038(3) 2_677
Co1 O3 2.160(3) 2_667
Co1 N1 2.162(4) .
Co1 N4 2.172(4) 1_566
Co1 O4 2.226(3) 2_667
N2 H2 0.8600 .
N3 H3A 0.8600 .
N4 Co1 2.172(4) 1_544
O1 Co1 2.038(3) 2_677
O3 Co1 2.160(3) 2_667
O4 Co1 2.226(3) 2_667
C31 N5 1.356(12) .
C31 H31A 0.9600 .
C31 H31B 0.9600 .
C31 H31C 0.9600 .
C32 N5 1.374(13) .
C32 H32A 0.9600 .
C32 H32B 0.9600 .
C32 H32C 0.9600 .
C33 O7 1.142(14) .
C33 N5 1.439(14) .
C33 H33 0.9300 .
O9B O9B 1.63(7) 2_556

loop_
_geom_hbond_atom_site_label_D
_geom_hbond_atom_site_label_H
_geom_hbond_atom_site_label_A
_geom_hbond_distance_DH
_geom_hbond_distance_HA
_geom_hbond_distance_DA
_geom_hbond_angle_DHA
_geom_hbond_site_symmetry_A
C9 H9 O1 0.93 2.50 3.051(6) 118.2 2_677
C10 H10 O4 0.93 2.44 3.152(6) 133.0 1_665
C26 H26 O1 0.93 2.54 3.124(6) 120.7 2_666
C26 H26 O8B 0.93 2.46 3.238(15) 141.7 .
C28 H28 O6 0.93 2.29 2.842(7) 117.2 .
N2 H2 O7 0.86 2.05 2.878(8) 161.4 .
N3 H3A O8B 0.86 2.16 2.981(16) 160.4 .
N3 H3A O8A 0.86 2.25 2.987(9) 143.7 .
C33 H33 O8B 0.93 1.64 2.35(3) 129.3 2_666

loop_
_geom_torsion_atom_site_label_1
_geom_torsion_atom_site_label_2
_geom_torsion_atom_site_label_3
_geom_torsion_atom_site_label_4
_geom_torsion
_geom_torsion_site_symmetry_4
O2 C1 C2 C3 -179.8(4) .
O1 C1 C2 C3 0.0(6) .
O2 C1 C2 C7 1.9(6) .
O1 C1 C2 C7 -178.3(4) .
C7 C2 C3 C4 -0.2(7) .
C1 C2 C3 C4 -178.5(4) .
C2 C3 C4 C5 0.1(8) .
C3 C4 C5 C6 0.7(8) .
C4 C5 C6 C7 -1.4(7) .
C4 C5 C6 C8 178.8(5) .
C5 C6 C7 C2 1.3(7) .
C8 C6 C7 C2 -178.9(4) .
C3 C2 C7 C6 -0.5(6) .
C1 C2 C7 C6 177.8(4) .
C5 C6 C8 O4 18.2(7) .
C7 C6 C8 O4 -161.6(4) .
C5 C6 C8 O3 -162.1(4) .
C7 C6 C8 O3 18.1(6) .
N1 C9 C10 C11 -1.1(7) .
C9 C10 C11 C12 -2.3(8) .
C10 C11 C12 C13 4.2(7) .
C10 C11 C12 N2 -176.5(5) .
C11 C12 C13 N1 -3.0(7) .
N2 C12 C13 N1 177.7(4) .
O5 C14 C15 C24 -179.7(7) .
N2 C14 C15 C24 1.6(11) .
O5 C14 C15 C16 9.8(10) .
N2 C14 C15 C16 -168.9(7) .
C24 C15 C16 C17 8.7(14) .
C14 C15 C16 C17 -179.9(9) .
C15 C16 C17 C18 0.6(16) .
C16 C17 C18 C23 -9.1(15) .
C16 C17 C18 C19 177.9(10) .
C23 C18 C19 C20 -0.7(14) .
C17 C18 C19 C20 172.1(9) .
C18 C19 C20 C21 7.0(12) .
C18 C19 C20 C25 -179.7(7) .
C19 C20 C21 C22 -6.0(11) .
C25 C20 C21 C22 -179.8(7) .
C20 C21 C22 C23 -1.1(11) .
C19 C18 C23 C24 -178.4(7) .
C17 C18 C23 C24 8.5(12) .
C19 C18 C23 C22 -6.5(12) .
C17 C18 C23 C22 -179.6(8) .
C21 C22 C23 C18 7.3(11) .
C21 C22 C23 C24 179.1(7) .
C16 C15 C24 C23 -9.5(11) .
C14 C15 C24 C23 -179.8(6) .
C18 C23 C24 C15 1.0(11) .
C22 C23 C24 C15 -170.7(7) .
C19 C20 C25 O6 163.3(7) .
C21 C20 C25 O6 -23.3(8) .
C19 C20 C25 N3 -18.0(9) .
C21 C20 C25 N3 155.4(6) .
N4 C26 C27 C28 0.3(8) .
N4 C26 C27 N3 177.9(5) .
C26 C27 C28 C29 -0.5(8) .
N3 C27 C28 C29 -178.0(5) .
C27 C28 C29 C30 0.3(8) .
C28 C29 C30 N4 0.3(8) .
C12 C13 N1 C9 -0.3(6) .
C12 C13 N1 Co1 177.6(3) .
C10 C9 N1 C13 2.4(7) .
C10 C9 N1 Co1 -175.4(4) .
O5 C14 N2 C12 -2.4(10) .
C15 C14 N2 C12 176.3(5) .
C11 C12 N2 C14 39.9(8) .
C13 C12 N2 C14 -140.9(5) .
O6 C25 N3 C27 -3.0(10) .
C20 C25 N3 C27 178.4(5) .
C28 C27 N3 C25 -18.1(10) .
C26 C27 N3 C25 164.3(6) .
C27 C26 N4 C30 0.3(7) .
C27 C26 N4 Co1 179.5(4) 1_544
C29 C30 N4 C26 -0.6(7) .
C29 C30 N4 Co1 -179.8(4) 1_544
O2 C1 O1 Co1 -13.9(6) 2_677
C2 C1 O1 Co1 166.3(3) 2_677
O1 C1 O2 Co1 80.8(11) .
C2 C1 O2 Co1 -99.4(10) .
O4 C8 O3 Co1 1.0(5) 2_667
C6 C8 O3 Co1 -178.7(4) 2_667
O3 C8 O4 Co1 -1.0(4) 2_667
C6 C8 O4 Co1 178.7(4) 2_667
O7 C33 N5 C31 4.3(17) .
O7 C33 N5 C32 178.8(12) .
